data_4305646
loop_
_publ_author_name
'Dehong Wu'
'Yuguang Li'
'Lei Han'
'Yizhi Li'
'Hong Yan'

_publ_contact_author_address
;
    State Key Laboratory of Coordination Chemistry, 
    Nanjing University, 
    Nanjing 210093, 
    P. R. China
;
_publ_contact_author_email hyan1965@nju.edu.cn
_publ_contact_author_fax '(+86)-25- 83314502'
_publ_contact_author_name 'Hong Yan'
_publ_contact_author_phone '(+86)-25- 83314502'
_publ_section_title
;
Mixed-Valent Diruthenium Half-Sandwich Complexes Containing Two Chelating
1,2-Dicarba-closo-dodecaborane-1,2-dithiolate Ligands: Reactivity towards
Phenylacetylene, 1,4-Diethynylbenzene, and Ethynylferrocene
;
_journal_name_full 'Inorganic Chemistry'
_journal_page_first 6524
_journal_page_last 6531
_journal_paper_doi 10.1021/ic800619z
_journal_volume 47
_journal_year 2008
_chemical_formula_moiety '2(C26 H44 B20 Fe Ru2 S4 Se2), H2 O'
_chemical_formula_sum 'C52 H90 B40 Fe2 O Ru4 S8 Se4'
_chemical_formula_weight 2252.03
_chemical_name_systematic
; 
 ? 
;
_space_group_IT_number 2
_symmetry_cell_setting triclinic
_symmetry_space_group_name_Hall '-P 1'
_symmetry_space_group_name_H-M 'P -1'
_atom_sites_solution_hydrogens geom
_atom_sites_solution_primary direct
_atom_sites_solution_secondary difmap
_audit_creation_method SHELXL-97
_cell_angle_alpha 73.480(3)
_cell_angle_beta 73.480(2)
_cell_angle_gamma 86.334(3)
_cell_formula_units_Z 1
_cell_length_a 13.201(3)
_cell_length_b 13.2007(18)
_cell_length_c 13.669(2)
_cell_measurement_reflns_used 6169
_cell_measurement_temperature 291(2)
_cell_measurement_theta_max 28.19
_cell_measurement_theta_min 2.23
_cell_volume 2189.0(7)
_computing_cell_refinement 'Bruker SMART'
_computing_data_collection 'Bruker SMART'
_computing_data_reduction 'Bruker SAINT'
_computing_molecular_graphics 'Bruker SHELXTL'
_computing_publication_material 'Bruker SHELXTL'
_computing_structure_refinement 'Bruker SHELXTL'
_computing_structure_solution 'Bruker SHELXTL'
_diffrn_ambient_temperature 291(2)
_diffrn_measured_fraction_theta_full 0.972
_diffrn_measured_fraction_theta_max 0.972
_diffrn_measurement_device_type 'CCD area detector'
_diffrn_measurement_method 'phi and omega scans'
_diffrn_radiation_monochromator graphite
_diffrn_radiation_source 'sealed tube'
_diffrn_radiation_type MoK\a
_diffrn_radiation_wavelength 0.71073
_diffrn_reflns_av_R_equivalents 0.0235
_diffrn_reflns_av_sigmaI/netI 0.0667
_diffrn_reflns_limit_h_max 16
_diffrn_reflns_limit_h_min -16
_diffrn_reflns_limit_k_max 16
_diffrn_reflns_limit_k_min -14
_diffrn_reflns_limit_l_max 12
_diffrn_reflns_limit_l_min -16
_diffrn_reflns_number 11701
_diffrn_reflns_theta_full 26.00
_diffrn_reflns_theta_max 26.00
_diffrn_reflns_theta_min 1.94
_exptl_absorpt_coefficient_mu 2.887
_exptl_absorpt_correction_T_max 0.47
_exptl_absorpt_correction_T_min 0.41
_exptl_absorpt_correction_type multi-scan
_exptl_absorpt_process_details 'SADABS; Bruker, 2000'
_exptl_crystal_colour red
_exptl_crystal_density_diffrn 1.708
_exptl_crystal_density_method 'not measured'
_exptl_crystal_description block
_exptl_crystal_F_000 1102
_exptl_crystal_size_max 0.32
_exptl_crystal_size_mid 0.28
_exptl_crystal_size_min 0.26
_refine_diff_density_max 1.526
_refine_diff_density_min -1.687
_refine_diff_density_rms 0.131
_refine_ls_extinction_method none
_refine_ls_goodness_of_fit_ref 1.014
_refine_ls_hydrogen_treatment constr
_refine_ls_matrix_type full
_refine_ls_number_parameters 505
_refine_ls_number_reflns 8368
_refine_ls_number_restraints 0
_refine_ls_restrained_S_all 1.014
_refine_ls_R_factor_all 0.0801
_refine_ls_R_factor_gt 0.0593
_refine_ls_shift/su_max 0.000
_refine_ls_shift/su_mean 0.000
_refine_ls_structure_factor_coef Fsqd
_refine_ls_weighting_details 'calc w=1/[\s^2^(Fo^2^)+(0.09P)^2^+1.99P] where P=(Fo^2^+2Fc^2^)/3'
_refine_ls_weighting_scheme calc
_refine_ls_wR_factor_gt 0.1470
_refine_ls_wR_factor_ref 0.1527
_reflns_number_gt 6043
_reflns_number_total 8368
_reflns_threshold_expression >2sigma(I)
_cod_data_source_file ic800619z-file001_7.cif
_cod_data_source_block 7b
_cod_depositor_comments
;
The following automatic conversions were performed:
'_symmetry_cell_setting' value 'Triclinic' changed to 'triclinic'
according to '/home/saulius/struct/CIF-dictionaries/cif_core.dic'
dictionary named 'cif_core.dic' version 2.4.1 from 2010-06-29.

Automatic conversion script
Id: cif_fix_enum 1527 2010-12-29 10:47:43Z saulius 
;
_cod_original_sg_symbol_Hall '-P 1  '
_cod_original_sg_symbol_H-M 'P -1 '
_cod_database_code 4305646

loop_
_symmetry_equiv_pos_as_xyz
'x, y, z'
'-x, -y, -z'

loop_
_atom_site_label
_atom_site_type_symbol
_atom_site_fract_x
_atom_site_fract_y
_atom_site_fract_z
_atom_site_U_iso_or_equiv
_atom_site_adp_type
_atom_site_occupancy
_atom_site_symmetry_multiplicity
_atom_site_calc_flag
_atom_site_refinement_flags
_atom_site_disorder_assembly
_atom_site_disorder_group
B1 B 0.9581(6) 0.8731(5) 0.1906(6) 0.0301(15) Uani 1 1 d . . .
H1 H 0.8928 0.8851 0.1716 0.036 Uiso 1 1 d R . .
B2 B 0.9973(6) 0.9480(7) 0.2630(7) 0.0403(18) Uani 1 1 d . . .
H2 H 0.9541 1.0038 0.2835 0.048 Uiso 1 1 d R . .
B3 B 1.0650(7) 0.8660(6) 0.3463(7) 0.0385(17) Uani 1 1 d . . .
H3 H 1.0611 0.8763 0.4140 0.046 Uiso 1 1 d R . .
B4 B 1.0716(6) 0.7386(7) 0.3299(6) 0.0380(18) Uani 1 1 d . . .
H4 H 1.0678 0.6767 0.3885 0.046 Uiso 1 1 d R . .
B5 B 1.0682(7) 0.9566(6) 0.1265(6) 0.0402(18) Uani 1 1 d . . .
H5 H 1.0668 1.0188 0.0697 0.048 Uiso 1 1 d R . .
B6 B 1.1358(7) 0.9565(6) 0.2244(6) 0.0395(19) Uani 1 1 d . . .
H6 H 1.1734 1.0175 0.2217 0.047 Uiso 1 1 d R . .
B7 B 1.1827(6) 0.8223(7) 0.2676(6) 0.0374(18) Uani 1 1 d . . .
H7 H 1.2471 0.8092 0.2883 0.045 Uiso 1 1 d R . .
B8 B 1.1418(7) 0.7468(7) 0.1972(6) 0.044(2) Uani 1 1 d . . .
H8 H 1.1807 0.6890 0.1760 0.053 Uiso 1 1 d R . .
B9 B 1.0725(7) 0.8275(8) 0.1098(7) 0.048(2) Uani 1 1 d . . .
H9 H 1.0731 0.8134 0.0445 0.057 Uiso 1 1 d R . .
B10 B 1.1824(7) 0.8811(7) 0.1322(7) 0.0425(19) Uani 1 1 d . . .
H10 H 1.2470 0.9003 0.0763 0.051 Uiso 1 1 d R . .
B11 B 0.6037(6) 0.3979(6) 0.4412(6) 0.0336(16) Uani 1 1 d . . .
H11 H 0.5779 0.4189 0.5055 0.040 Uiso 1 1 d R . .
B12 B 0.6554(7) 0.2671(6) 0.4431(7) 0.0414(18) Uani 1 1 d . . .
H12 H 0.6581 0.2165 0.5085 0.050 Uiso 1 1 d R . .
B13 B 0.7587(6) 0.2806(6) 0.3241(7) 0.0366(17) Uani 1 1 d . . .
H13 H 0.8194 0.2363 0.3225 0.044 Uiso 1 1 d R . .
B14 B 0.7694(7) 0.4144(7) 0.2497(6) 0.0373(17) Uani 1 1 d . . .
H14 H 0.8370 0.4453 0.2064 0.045 Uiso 1 1 d R . .
B15 B 0.5375(8) 0.3053(7) 0.4064(8) 0.047(2) Uani 1 1 d . . .
H15 H 0.4705 0.2741 0.4513 0.057 Uiso 1 1 d R . .
B16 B 0.6323(7) 0.2317(7) 0.3363(7) 0.0431(19) Uani 1 1 d . . .
H16 H 0.6200 0.1596 0.3400 0.052 Uiso 1 1 d R . .
B17 B 0.7046(7) 0.3238(8) 0.2158(8) 0.052(2) Uani 1 1 d . . .
H17 H 0.7332 0.3029 0.1517 0.062 Uiso 1 1 d R . .
B18 B 0.6534(6) 0.4532(7) 0.2154(6) 0.0375(17) Uani 1 1 d . . .
H18 H 0.6508 0.5083 0.1528 0.045 Uiso 1 1 d R . .
B19 B 0.5501(7) 0.4411(7) 0.3328(6) 0.0422(19) Uani 1 1 d . . .
H19 H 0.4922 0.4891 0.3347 0.051 Uiso 1 1 d R . .
B20 B 0.5664(7) 0.3394(8) 0.2666(8) 0.049(2) Uani 1 1 d . . .
H20 H 0.5166 0.3280 0.2313 0.059 Uiso 1 1 d R . .
C1 C 1.0107(6) 0.7487(5) 0.2328(6) 0.0356(15) Uani 1 1 d . . .
C2 C 0.9635(6) 0.8177(6) 0.3221(7) 0.0439(17) Uani 1 1 d . . .
C3 C 0.6729(5) 0.4769(5) 0.3224(5) 0.0306(13) Uani 1 1 d . . .
C4 C 0.7371(6) 0.3794(5) 0.3845(5) 0.0355(15) Uani 1 1 d . . .
C5 C 0.8553(5) 0.6842(6) 0.1673(6) 0.0431(18) Uani 1 1 d . . .
H5A H 0.8876 0.7177 0.0963 0.052 Uiso 1 1 calc R . .
C6 C 0.7539(6) 0.6806(5) 0.2004(5) 0.0366(15) Uani 1 1 d . . .
C7 C 0.6829(6) 0.7386(6) 0.1378(6) 0.0445(17) Uani 1 1 d . . .
C8 C 0.5714(6) 0.7217(6) 0.1637(6) 0.050(2) Uani 1 1 d . . .
H8A H 0.5276 0.6689 0.2245 0.060 Uiso 1 1 calc R . .
C9 C 0.5376(6) 0.7953(7) 0.0789(6) 0.052(2) Uani 1 1 d . . .
H9A H 0.4644 0.8031 0.0749 0.062 Uiso 1 1 calc R . .
C10 C 0.6211(6) 0.8545(6) 0.0073(6) 0.0501(19) Uani 1 1 d . . .
H10A H 0.6184 0.9109 -0.0565 0.060 Uiso 1 1 calc R . .
C11 C 0.7125(7) 0.8208(7) 0.0414(7) 0.055(2) Uani 1 1 d . . .
H11A H 0.7842 0.8497 0.0048 0.066 Uiso 1 1 calc R . .
C12 C 0.6390(6) 0.9207(7) 0.2753(6) 0.0504(19) Uani 1 1 d . . .
H12A H 0.6871 0.8869 0.3175 0.061 Uiso 1 1 calc R . .
C13 C 0.5306(6) 0.8990(6) 0.2988(6) 0.0499(19) Uani 1 1 d . . .
H13A H 0.4890 0.8465 0.3616 0.060 Uiso 1 1 calc R . .
C14 C 0.4920(6) 0.9644(6) 0.2187(6) 0.049(2) Uani 1 1 d . . .
H14A H 0.4184 0.9667 0.2161 0.059 Uiso 1 1 calc R . .
C15 C 0.5730(6) 1.0293(6) 0.1467(7) 0.0491(19) Uani 1 1 d . . .
H15A H 0.5677 1.0842 0.0829 0.059 Uiso 1 1 calc R . .
C16 C 0.6644(6) 1.0014(6) 0.1782(6) 0.049(2) Uani 1 1 d . . .
H16A H 0.7346 1.0334 0.1401 0.059 Uiso 1 1 calc R . .
C17 C 0.7631(6) 0.8971(6) 0.6085(6) 0.0440(17) Uani 1 1 d . . .
C18 C 0.8704(5) 0.8960(5) 0.5853(6) 0.0379(15) Uani 1 1 d . . .
H18A H 0.9116 0.9404 0.5164 0.045 Uiso 1 1 calc R . .
C19 C 0.9239(6) 0.8205(6) 0.6473(6) 0.0421(17) Uani 1 1 d . . .
H19A H 1.0007 0.8144 0.6222 0.051 Uiso 1 1 calc R . .
C20 C 0.8649(5) 0.7437(5) 0.7365(5) 0.0311(14) Uani 1 1 d . . .
C21 C 0.7556(5) 0.7424(5) 0.7602(6) 0.0379(16) Uani 1 1 d . . .
H21A H 0.7149 0.6814 0.8129 0.046 Uiso 1 1 calc R . .
C22 C 0.7053(6) 0.8189(6) 0.6960(6) 0.0409(17) Uani 1 1 d . . .
H22A H 0.6299 0.8093 0.7045 0.049 Uiso 1 1 calc R . .
C23 C 0.7065(6) 0.9750(5) 0.5370(6) 0.0421(17) Uani 1 1 d . . .
H23A H 0.6889 1.0366 0.5620 0.063 Uiso 1 1 calc R . .
H23B H 0.6431 0.9424 0.5382 0.063 Uiso 1 1 calc R . .
H23C H 0.7519 0.9951 0.4656 0.063 Uiso 1 1 calc R . .
C24 C 0.9282(6) 0.6613(6) 0.8007(6) 0.0408(17) Uani 1 1 d . . .
H24A H 0.9896 0.6404 0.7510 0.049 Uiso 1 1 calc R . .
C25 C 0.9677(8) 0.7202(7) 0.8673(6) 0.056(2) Uani 1 1 d . . .
H25A H 1.0078 0.7821 0.8207 0.084 Uiso 1 1 calc R . .
H25B H 1.0116 0.6742 0.9054 0.084 Uiso 1 1 calc R . .
H25C H 0.9081 0.7404 0.9168 0.084 Uiso 1 1 calc R . .
C26 C 0.8638(7) 0.5624(6) 0.8725(6) 0.052(2) Uani 1 1 d . . .
H26A H 0.8391 0.5282 0.8301 0.077 Uiso 1 1 calc R . .
H26B H 0.8044 0.5819 0.9228 0.077 Uiso 1 1 calc R . .
H26C H 0.9073 0.5149 0.9098 0.077 Uiso 1 1 calc R . .
Fe1 Fe 0.60426(8) 0.87299(8) 0.15660(8) 0.0418(3) Uani 1 1 d . . .
O1 O 0.4029(8) 0.5475(7) 0.0813(9) 0.049(3) Uani 0.50 1 d P . .
H1A H 0.3893 0.5569 0.0223 0.059 Uiso 0.50 1 d PR . .
H1B H 0.4435 0.4951 0.0908 0.059 Uiso 0.50 1 d PR . .
Ru1 Ru 0.82250(5) 0.59339(4) 0.41773(4) 0.03653(16) Uani 1 1 d . . .
Ru2 Ru 0.82082(4) 0.73904(4) 0.59442(4) 0.03498(16) Uani 1 1 d . . .
S1 S 0.93664(13) 0.62767(13) 0.25260(13) 0.0321(3) Uani 1 1 d . . .
S2 S 0.83288(14) 0.77547(14) 0.41076(13) 0.0362(4) Uani 1 1 d . . .
S3 S 0.69412(13) 0.60892(12) 0.33692(13) 0.0322(3) Uani 1 1 d . . .
S4 S 0.82816(13) 0.40664(13) 0.44676(14) 0.0361(4) Uani 1 1 d . . .
Se1 Se 0.72526(6) 0.57348(5) 0.60916(5) 0.03653(18) Uani 1 1 d . . .
Se2 Se 0.90574(6) 0.56960(5) 0.57001(5) 0.03653(18) Uani 1 1 d . . .

loop_
_atom_site_aniso_label
_atom_site_aniso_U_11
_atom_site_aniso_U_22
_atom_site_aniso_U_33
_atom_site_aniso_U_23
_atom_site_aniso_U_13
_atom_site_aniso_U_12
B1 0.035(4) 0.026(3) 0.032(4) -0.006(3) -0.017(3) 0.005(3)
B2 0.029(4) 0.043(4) 0.042(4) 0.000(4) -0.010(3) -0.003(3)
B3 0.044(4) 0.028(4) 0.040(4) -0.008(3) -0.007(4) -0.006(3)
B4 0.027(4) 0.049(5) 0.035(4) -0.012(4) 0.000(3) -0.013(3)
B5 0.046(5) 0.031(4) 0.030(4) 0.007(3) -0.002(3) -0.014(3)
B6 0.045(4) 0.038(4) 0.032(4) -0.015(3) 0.006(3) -0.026(4)
B7 0.029(4) 0.050(5) 0.031(4) -0.011(3) -0.002(3) -0.018(3)
B8 0.051(5) 0.041(4) 0.027(4) -0.003(3) 0.003(4) -0.003(4)
B9 0.041(5) 0.056(5) 0.037(4) -0.004(4) -0.004(4) -0.008(4)
B10 0.037(4) 0.043(4) 0.033(4) -0.003(3) 0.009(3) -0.016(4)
B11 0.039(4) 0.025(3) 0.036(4) -0.004(3) -0.014(3) 0.000(3)
B12 0.041(4) 0.032(4) 0.047(5) -0.005(3) -0.010(4) 0.000(3)
B13 0.030(4) 0.032(4) 0.051(5) -0.021(4) -0.006(3) -0.003(3)
B14 0.043(4) 0.047(5) 0.030(4) -0.019(3) -0.017(3) 0.001(4)
B15 0.052(5) 0.037(4) 0.060(6) -0.015(4) -0.023(4) -0.014(4)
B16 0.044(5) 0.039(4) 0.049(5) -0.013(4) -0.015(4) -0.003(4)
B17 0.048(5) 0.069(6) 0.068(6) -0.057(5) -0.024(5) 0.006(4)
B18 0.024(4) 0.056(5) 0.030(4) -0.008(3) -0.006(3) -0.012(3)
B19 0.046(5) 0.044(4) 0.032(4) -0.006(3) -0.006(4) -0.008(4)
B20 0.038(4) 0.068(6) 0.055(5) -0.015(5) -0.032(4) -0.017(4)
C1 0.044(4) 0.020(3) 0.039(4) -0.006(3) -0.007(3) -0.004(3)
C2 0.033(4) 0.039(4) 0.056(5) -0.011(3) -0.007(3) -0.002(3)
C3 0.028(3) 0.023(3) 0.037(3) -0.001(3) -0.012(3) 0.001(2)
C4 0.049(4) 0.024(3) 0.041(4) -0.014(3) -0.023(3) 0.016(3)
C5 0.033(4) 0.056(4) 0.039(4) -0.001(3) -0.015(3) -0.022(3)
C6 0.045(4) 0.032(3) 0.031(3) 0.003(3) -0.018(3) -0.009(3)
C7 0.040(4) 0.043(4) 0.046(4) 0.002(3) -0.016(3) -0.015(3)
C8 0.045(4) 0.043(4) 0.044(4) 0.024(3) -0.017(3) -0.018(3)
C9 0.037(4) 0.064(5) 0.042(4) 0.016(4) -0.021(3) -0.012(4)
C10 0.050(5) 0.047(4) 0.039(4) 0.009(3) -0.008(4) -0.015(4)
C11 0.053(5) 0.058(5) 0.045(5) -0.003(4) -0.010(4) 0.002(4)
C12 0.043(4) 0.055(5) 0.043(4) -0.001(4) -0.009(3) 0.004(4)
C13 0.044(4) 0.050(4) 0.041(4) 0.005(3) -0.008(3) 0.000(3)
C14 0.039(4) 0.041(4) 0.050(5) 0.010(3) -0.007(4) 0.001(3)
C15 0.042(4) 0.040(4) 0.052(5) 0.007(3) -0.010(4) -0.004(3)
C16 0.045(4) 0.038(4) 0.051(5) 0.018(3) -0.022(4) -0.015(3)
C17 0.045(4) 0.040(4) 0.049(4) -0.016(3) -0.015(4) 0.005(3)
C18 0.027(3) 0.037(4) 0.048(4) -0.017(3) -0.003(3) -0.005(3)
C19 0.036(4) 0.062(5) 0.035(4) -0.029(3) -0.002(3) -0.014(3)
C20 0.034(3) 0.037(3) 0.032(3) -0.020(3) -0.017(3) 0.013(3)
C21 0.027(3) 0.039(4) 0.038(4) -0.012(3) 0.010(3) -0.007(3)
C22 0.036(4) 0.051(4) 0.047(4) -0.032(4) -0.015(3) 0.021(3)
C23 0.036(4) 0.031(3) 0.062(5) -0.018(3) -0.017(4) 0.014(3)
C24 0.046(4) 0.047(4) 0.034(4) -0.019(3) -0.014(3) 0.023(3)
C25 0.082(6) 0.048(4) 0.035(4) -0.015(4) -0.011(4) 0.010(4)
C26 0.052(5) 0.053(5) 0.044(4) -0.014(4) -0.009(4) 0.023(4)
Fe1 0.0375(5) 0.0392(5) 0.0325(5) 0.0166(4) -0.0122(4) 0.0050(4)
O1 0.035(5) 0.028(5) 0.072(7) -0.015(5) 0.006(5) -0.006(4)
Ru1 0.0370(3) 0.0367(3) 0.0332(3) -0.0066(2) -0.0088(2) 0.0011(2)
Ru2 0.0358(3) 0.0395(3) 0.0262(3) -0.0081(2) -0.0045(2) 0.0019(2)
S1 0.0361(8) 0.0319(8) 0.0316(8) -0.0129(6) -0.0099(7) -0.0008(6)
S2 0.0397(9) 0.0378(9) 0.0263(8) -0.0032(7) -0.0083(7) 0.0055(7)
S3 0.0366(8) 0.0257(7) 0.0298(8) -0.0009(6) -0.0089(7) -0.0019(6)
S4 0.0326(8) 0.0387(9) 0.0444(9) -0.0097(7) -0.0250(7) 0.0058(7)
Se1 0.0370(4) 0.0367(4) 0.0332(4) -0.0066(3) -0.0088(3) 0.0011(3)
Se2 0.0370(4) 0.0367(4) 0.0332(4) -0.0066(3) -0.0088(3) 0.0011(3)

loop_
_atom_type_symbol
_atom_type_description
_atom_type_scat_dispersion_real
_atom_type_scat_dispersion_imag
_atom_type_scat_source
C C 0.0033 0.0016 'International Tables Vol C Tables 4.2.6.8 and 6.1.1.4'
H H 0.0000 0.0000 'International Tables Vol C Tables 4.2.6.8 and 6.1.1.4'
B B 0.0013 0.0007 'International Tables Vol C Tables 4.2.6.8 and 6.1.1.4'
O O 0.0106 0.0060 'International Tables Vol C Tables 4.2.6.8 and 6.1.1.4'
S S 0.1246 0.1234 'International Tables Vol C Tables 4.2.6.8 and 6.1.1.4'
Fe Fe 0.3463 0.8444 'International Tables Vol C Tables 4.2.6.8 and 6.1.1.4'
Se Se -0.0929 2.2259 'International Tables Vol C Tables 4.2.6.8 and 6.1.1.4'
Ru Ru -1.2594 0.8363 'International Tables Vol C Tables 4.2.6.8 and 6.1.1.4'

loop_
_geom_angle_atom_site_label_1
_geom_angle_atom_site_label_2
_geom_angle_atom_site_label_3
_geom_angle
_geom_angle_site_symmetry_1
_geom_angle_site_symmetry_3
_geom_angle_publ_flag
B5 B1 C1 104.4(5) . . ?
B5 B1 C2 106.5(5) . . ?
C1 B1 C2 57.4(4) . . ?
B5 B1 B2 62.0(4) . . ?
C1 B1 B2 103.5(5) . . ?
C2 B1 B2 57.8(4) . . ?
B5 B1 B9 60.6(5) . . ?
C1 B1 B9 57.8(4) . . ?
C2 B1 B9 105.6(5) . . ?
B2 B1 B9 109.4(6) . . ?
B5 B1 H1 123.0 . . ?
C1 B1 H1 124.8 . . ?
C2 B1 H1 122.7 . . ?
B2 B1 H1 122.1 . . ?
B9 B1 H1 122.1 . . ?
C2 B2 B3 58.1(4) . . ?
C2 B2 B6 106.9(6) . . ?
B3 B2 B6 61.7(5) . . ?
C2 B2 B1 60.7(5) . . ?
B3 B2 B1 108.5(6) . . ?
B6 B2 B1 108.3(6) . . ?
C2 B2 B5 105.7(6) . . ?
B3 B2 B5 109.1(6) . . ?
B6 B2 B5 60.9(5) . . ?
B1 B2 B5 58.1(4) . . ?
C2 B2 H2 122.5 . . ?
B3 B2 H2 121.4 . . ?
B6 B2 H2 122.2 . . ?
B1 B2 H2 120.6 . . ?
B5 B2 H2 122.7 . . ?
C2 B3 B2 60.0(5) . . ?
C2 B3 B4 60.4(4) . . ?
B2 B3 B4 109.9(6) . . ?
C2 B3 B7 106.7(6) . . ?
B2 B3 B7 109.2(6) . . ?
B4 B3 B7 59.3(4) . . ?
C2 B3 B6 106.8(6) . . ?
B2 B3 B6 59.6(5) . . ?
B4 B3 B6 109.1(6) . . ?
B7 B3 B6 61.5(5) . . ?
C2 B3 H3 122.5 . . ?
B2 B3 H3 120.6 . . ?
B4 B3 H3 120.7 . . ?
B7 B3 H3 122.0 . . ?
B6 B3 H3 121.8 . . ?
C1 B4 C2 58.8(5) . . ?
C1 B4 B7 104.6(6) . . ?
C2 B4 B7 106.1(6) . . ?
C1 B4 B3 104.3(6) . . ?
C2 B4 B3 57.5(5) . . ?
B7 B4 B3 61.4(5) . . ?
C1 B4 B8 57.1(5) . . ?
C2 B4 B8 105.2(6) . . ?
B7 B4 B8 60.4(5) . . ?
B3 B4 B8 108.2(6) . . ?
C1 B4 H4 123.9 . . ?
C2 B4 H4 121.2 . . ?
B7 B4 H4 124.2 . . ?
B3 B4 H4 121.7 . . ?
B8 B4 H4 124.3 . . ?
B1 B5 B10 108.4(5) . . ?
B1 B5 B9 60.9(4) . . ?
B10 B5 B9 60.8(5) . . ?
B1 B5 B6 107.3(5) . . ?
B10 B5 B6 59.7(5) . . ?
B9 B5 B6 108.8(6) . . ?
B1 B5 B2 59.9(4) . . ?
B10 B5 B2 105.6(6) . . ?
B9 B5 B2 107.9(5) . . ?
B6 B5 B2 58.0(4) . . ?
B1 B5 H5 121.4 . . ?
B10 B5 H5 123.0 . . ?
B9 B5 H5 122.1 . . ?
B6 B5 H5 121.3 . . ?
B2 B5 H5 121.9 . . ?
B2 B6 B10 107.3(6) . . ?
B2 B6 B3 58.7(4) . . ?
B10 B6 B3 106.3(5) . . ?
B2 B6 B5 61.0(5) . . ?
B10 B6 B5 58.9(5) . . ?
B3 B6 B5 107.0(5) . . ?
B2 B6 B7 106.6(5) . . ?
B10 B6 B7 59.7(5) . . ?
B3 B6 B7 59.2(4) . . ?
B5 B6 B7 106.8(5) . . ?
B2 B6 H6 122.3 . . ?
B10 B6 H6 122.4 . . ?
B3 B6 H6 123.0 . . ?
B5 B6 H6 122.2 . . ?
B7 B6 H6 122.2 . . ?
B4 B7 B8 60.2(4) . . ?
B4 B7 B3 59.4(4) . . ?
B8 B7 B3 106.5(6) . . ?
B4 B7 B10 107.8(6) . . ?
B8 B7 B10 60.1(4) . . ?
B3 B7 B10 105.7(6) . . ?
B4 B7 B6 107.5(6) . . ?
B8 B7 B6 106.9(6) . . ?
B3 B7 B6 59.3(4) . . ?
B10 B7 B6 58.7(5) . . ?
B4 B7 H7 122.5 . . ?
B8 B7 H7 122.7 . . ?
B3 B7 H7 123.2 . . ?
B10 B7 H7 122.0 . . ?
B6 B7 H7 121.5 . . ?
C1 B8 B4 59.8(4) . . ?
C1 B8 B7 106.0(6) . . ?
B4 B8 B7 59.4(4) . . ?
C1 B8 B9 59.3(5) . . ?
B4 B8 B9 109.8(6) . . ?
B7 B8 B9 110.2(6) . . ?
C1 B8 B10 104.9(6) . . ?
B4 B8 B10 107.7(6) . . ?
B7 B8 B10 60.7(5) . . ?
B9 B8 B10 60.3(5) . . ?
C1 B8 H8 122.6 . . ?
B4 B8 H8 123.0 . . ?
B7 B8 H8 124.1 . . ?
B9 B8 H8 117.3 . . ?
B10 B8 H8 122.3 . . ?
C1 B9 B5 104.5(6) . . ?
C1 B9 B8 56.8(5) . . ?
B5 B9 B8 107.3(7) . . ?
C1 B9 B1 60.1(4) . . ?
B5 B9 B1 58.5(5) . . ?
B8 B9 B1 106.8(6) . . ?
C1 B9 B10 102.6(6) . . ?
B5 B9 B10 59.1(5) . . ?
B8 B9 B10 59.8(5) . . ?
B1 B9 B10 105.3(6) . . ?
C1 B9 H9 124.1 . . ?
B5 B9 H9 123.8 . . ?
B8 B9 H9 121.6 . . ?
B1 B9 H9 122.4 . . ?
B10 B9 H9 124.5 . . ?
B5 B10 B6 61.4(5) . . ?
B5 B10 B8 108.0(6) . . ?
B6 B10 B8 108.6(5) . . ?
B5 B10 B9 60.1(5) . . ?
B6 B10 B9 109.6(6) . . ?
B8 B10 B9 59.8(5) . . ?
B5 B10 B7 110.4(6) . . ?
B6 B10 B7 61.6(5) . . ?
B8 B10 B7 59.2(4) . . ?
B9 B10 B7 108.6(5) . . ?
B5 B10 H10 120.4 . . ?
B6 B10 H10 121.0 . . ?
B8 B10 H10 122.1 . . ?
B9 B10 H10 120.5 . . ?
B7 B10 H10 121.5 . . ?
C3 B11 C4 57.6(4) . . ?
C3 B11 B19 58.0(4) . . ?
C4 B11 B19 104.6(6) . . ?
C3 B11 B15 103.9(6) . . ?
C4 B11 B15 103.7(6) . . ?
B19 B11 B15 60.4(5) . . ?
C3 B11 B12 104.7(5) . . ?
C4 B11 B12 58.7(4) . . ?
B19 B11 B12 107.7(6) . . ?
B15 B11 B12 58.9(5) . . ?
C3 B11 H11 125.1 . . ?
C4 B11 H11 123.3 . . ?
B19 B11 H11 123.7 . . ?
B15 B11 H11 124.2 . . ?
B12 B11 H11 121.2 . . ?
C4 B12 B16 105.1(6) . . ?
C4 B12 B15 104.4(6) . . ?
B16 B12 B15 60.1(5) . . ?
C4 B12 B13 57.9(4) . . ?
B16 B12 B13 60.3(5) . . ?
B15 B12 B13 107.2(7) . . ?
C4 B12 B11 58.7(4) . . ?
B16 B12 B11 108.3(6) . . ?
B15 B12 B11 59.8(4) . . ?
B13 B12 B11 106.9(6) . . ?
C4 B12 H12 123.1 . . ?
B16 B12 H12 123.2 . . ?
B15 B12 H12 124.0 . . ?
B13 B12 H12 121.8 . . ?
B11 B12 H12 121.1 . . ?
C4 B13 B17 105.7(6) . . ?
C4 B13 B14 58.7(4) . . ?
B17 B13 B14 59.5(5) . . ?
C4 B13 B12 60.2(4) . . ?
B17 B13 B12 108.6(6) . . ?
B14 B13 B12 108.5(5) . . ?
C4 B13 B16 106.4(6) . . ?
B17 B13 B16 61.0(5) . . ?
B14 B13 B16 108.3(6) . . ?
B12 B13 B16 59.5(5) . . ?
C4 B13 H13 122.9 . . ?
B17 B13 H13 122.5 . . ?
B14 B13 H13 121.6 . . ?
B12 B13 H13 120.8 . . ?
B16 B13 H13 122.3 . . ?
C4 B14 C3 58.3(4) . . ?
C4 B14 B18 106.4(6) . . ?
C3 B14 B18 58.2(4) . . ?
C4 B14 B17 106.4(6) . . ?
C3 B14 B17 106.1(6) . . ?
B18 B14 B17 62.1(5) . . ?
C4 B14 B13 58.9(4) . . ?
C3 B14 B13 105.4(6) . . ?
B18 B14 B13 109.9(6) . . ?
B17 B14 B13 60.2(5) . . ?
C4 B14 H14 122.1 . . ?
C3 B14 H14 124.7 . . ?
B18 B14 H14 122.5 . . ?
B17 B14 H14 122.2 . . ?
B13 B14 H14 120.4 . . ?
B20 B15 B16 61.1(5) . . ?
B20 B15 B12 108.9(7) . . ?
B16 B15 B12 59.8(5) . . ?
B20 B15 B19 60.7(5) . . ?
B16 B15 B19 109.5(7) . . ?
B12 B15 B19 108.5(6) . . ?
B20 B15 B11 108.5(6) . . ?
B16 B15 B11 109.2(6) . . ?
B12 B15 B11 61.3(5) . . ?
B19 B15 B11 59.1(4) . . ?
B20 B15 H15 121.3 . . ?
B16 B15 H15 120.9 . . ?
B12 B15 H15 121.0 . . ?
B19 B15 H15 121.6 . . ?
B11 B15 H15 121.1 . . ?
B12 B16 B15 60.2(5) . . ?
B12 B16 B13 60.2(5) . . ?
B15 B16 B13 107.2(6) . . ?
B12 B16 B17 107.6(6) . . ?
B15 B16 B17 106.7(6) . . ?
B13 B16 B17 59.1(5) . . ?
B12 B16 B20 107.9(6) . . ?
B15 B16 B20 59.4(5) . . ?
B13 B16 B20 106.7(6) . . ?
B17 B16 B20 59.4(5) . . ?
B12 B16 H16 121.9 . . ?
B15 B16 H16 122.6 . . ?
B13 B16 H16 122.5 . . ?
B17 B16 H16 122.0 . . ?
B20 B16 H16 121.9 . . ?
B14 B17 B13 60.3(4) . . ?
B14 B17 B20 107.4(6) . . ?
B13 B17 B20 108.0(7) . . ?
B14 B17 B16 108.0(6) . . ?
B13 B17 B16 59.9(5) . . ?
B20 B17 B16 60.4(5) . . ?
B14 B17 B18 58.5(4) . . ?
B13 B17 B18 107.1(5) . . ?
B20 B17 B18 60.4(5) . . ?
B16 B17 B18 108.2(6) . . ?
B14 B17 H17 122.3 . . ?
B13 B17 H17 121.7 . . ?
B20 B17 H17 121.6 . . ?
B16 B17 H17 121.3 . . ?
B18 B17 H17 122.5 . . ?
C3 B18 B14 60.1(4) . . ?
C3 B18 B19 58.3(4) . . ?
B14 B18 B19 108.4(6) . . ?
C3 B18 B17 105.4(6) . . ?
B14 B18 B17 59.3(5) . . ?
B19 B18 B17 107.9(6) . . ?
C3 B18 B20 105.0(5) . . ?
B14 B18 B20 107.2(6) . . ?
B19 B18 B20 60.5(5) . . ?
B17 B18 B20 59.3(5) . . ?
C3 B18 H18 122.9 . . ?
B14 B18 H18 123.1 . . ?
B19 B18 H18 119.0 . . ?
B17 B18 H18 124.8 . . ?
B20 B18 H18 122.2 . . ?
C3 B19 B11 59.2(4) . . ?
C3 B19 B18 58.2(4) . . ?
B11 B19 B18 108.2(6) . . ?
C3 B19 B15 105.0(6) . . ?
B11 B19 B15 60.6(5) . . ?
B18 B19 B15 107.7(7) . . ?
C3 B19 B20 105.1(6) . . ?
B11 B19 B20 108.5(6) . . ?
B18 B19 B20 60.8(5) . . ?
B15 B19 B20 59.2(5) . . ?
C3 B19 H19 123.2 . . ?
B11 B19 H19 120.7 . . ?
B18 B19 H19 120.8 . . ?
B15 B19 H19 123.9 . . ?
B20 B19 H19 123.1 . . ?
B15 B20 B17 107.3(6) . . ?
B15 B20 B19 60.1(5) . . ?
B17 B20 B19 107.2(5) . . ?
B15 B20 B16 59.4(5) . . ?
B17 B20 B16 60.2(5) . . ?
B19 B20 B16 107.7(6) . . ?
B15 B20 B18 106.8(5) . . ?
B17 B20 B18 60.3(5) . . ?
B19 B20 B18 58.7(5) . . ?
B16 B20 B18 108.0(5) . . ?
B15 B20 H20 122.4 . . ?
B17 B20 H20 121.9 . . ?
B19 B20 H20 122.1 . . ?
B16 B20 H20 121.9 . . ?
B18 B20 H20 122.1 . . ?
B8 C1 C2 111.9(5) . . ?
B8 C1 B9 63.9(5) . . ?
C2 C1 B9 112.5(6) . . ?
B8 C1 B4 63.1(5) . . ?
C2 C1 B4 61.1(5) . . ?
B9 C1 B4 116.2(6) . . ?
B8 C1 B1 114.2(5) . . ?
C2 C1 B1 61.6(4) . . ?
B9 C1 B1 62.1(5) . . ?
B4 C1 B1 113.8(5) . . ?
B8 C1 S1 118.8(5) . . ?
C2 C1 S1 116.5(5) . . ?
B9 C1 S1 122.6(5) . . ?
B4 C1 S1 112.6(5) . . ?
B1 C1 S1 120.6(5) . . ?
B3 C2 C1 109.0(5) . . ?
B3 C2 B2 61.9(5) . . ?
C1 C2 B2 109.2(6) . . ?
B3 C2 B4 62.1(5) . . ?
C1 C2 B4 60.2(4) . . ?
B2 C2 B4 112.8(6) . . ?
B3 C2 B1 112.3(6) . . ?
C1 C2 B1 61.0(4) . . ?
B2 C2 B1 61.5(5) . . ?
B4 C2 B1 112.6(6) . . ?
B3 C2 S2 129.1(6) . . ?
C1 C2 S2 114.6(5) . . ?
B2 C2 S2 122.0(5) . . ?
B4 C2 S2 121.2(5) . . ?
B1 C2 S2 111.1(5) . . ?
C4 C3 B18 111.4(5) . . ?
C4 C3 B19 112.5(5) . . ?
B18 C3 B19 63.5(4) . . ?
C4 C3 B11 62.6(4) . . ?
B18 C3 B11 115.7(5) . . ?
B19 C3 B11 62.9(4) . . ?
C4 C3 B14 60.7(4) . . ?
B18 C3 B14 61.8(4) . . ?
B19 C3 B14 114.0(5) . . ?
B11 C3 B14 114.4(5) . . ?
C4 C3 S3 115.1(4) . . ?
B18 C3 S3 125.8(5) . . ?
B19 C3 S3 118.4(5) . . ?
B11 C3 S3 109.5(4) . . ?
B14 C3 S3 122.4(4) . . ?
C3 C4 B14 61.0(4) . . ?
C3 C4 B13 110.4(5) . . ?
B14 C4 B13 62.4(5) . . ?
C3 C4 B12 109.5(5) . . ?
B14 C4 B12 112.8(6) . . ?
B13 C4 B12 61.9(4) . . ?
C3 C4 B11 59.7(4) . . ?
B14 C4 B11 112.2(5) . . ?
B13 C4 B11 113.4(5) . . ?
B12 C4 B11 62.6(4) . . ?
C3 C4 S4 120.2(4) . . ?
B14 C4 S4 118.9(5) . . ?
B13 C4 S4 120.8(5) . . ?
B12 C4 S4 120.3(5) . . ?
B11 C4 S4 117.4(4) . . ?
C6 C5 S1 122.5(6) . . ?
C6 C5 H5A 118.7 . . ?
S1 C5 H5A 118.7 . . ?
C5 C6 C7 124.7(7) . . ?
C5 C6 S3 117.5(6) . . ?
C7 C6 S3 117.5(5) . . ?
C11 C7 C8 107.4(7) . . ?
C11 C7 C6 126.6(7) . . ?
C8 C7 C6 126.0(6) . . ?
C11 C7 Fe1 70.1(5) . . ?
C8 C7 Fe1 69.5(5) . . ?
C6 C7 Fe1 125.7(6) . . ?
C7 C8 C9 105.7(6) . . ?
C7 C8 Fe1 69.5(4) . . ?
C9 C8 Fe1 69.9(5) . . ?
C7 C8 H8A 127.1 . . ?
C9 C8 H8A 127.1 . . ?
Fe1 C8 H8A 127.1 . . ?
C10 C9 C8 110.3(7) . . ?
C10 C9 Fe1 71.5(5) . . ?
C8 C9 Fe1 68.8(5) . . ?
C10 C9 H9A 124.8 . . ?
C8 C9 H9A 124.8 . . ?
Fe1 C9 H9A 124.8 . . ?
C9 C10 C11 108.0(7) . . ?
C9 C10 Fe1 70.1(5) . . ?
C11 C10 Fe1 69.1(5) . . ?
C9 C10 H10A 126.0 . . ?
C11 C10 H10A 126.0 . . ?
Fe1 C10 H10A 126.0 . . ?
C10 C11 C7 108.6(7) . . ?
C10 C11 Fe1 70.7(5) . . ?
C7 C11 Fe1 69.3(5) . . ?
C10 C11 H11A 125.7 . . ?
C7 C11 H11A 125.7 . . ?
Fe1 C11 H11A 125.7 . . ?
C13 C12 C16 105.7(7) . . ?
C13 C12 Fe1 68.2(5) . . ?
C16 C12 Fe1 68.9(5) . . ?
C13 C12 H12A 127.2 . . ?
C16 C12 H12A 127.2 . . ?
Fe1 C12 H12A 127.2 . . ?
C14 C13 C12 108.8(7) . . ?
C14 C13 Fe1 68.9(5) . . ?
C12 C13 Fe1 71.7(5) . . ?
C14 C13 H13A 125.6 . . ?
C12 C13 H13A 125.6 . . ?
Fe1 C13 H13A 125.6 . . ?
C15 C14 C13 108.5(7) . . ?
C15 C14 Fe1 72.2(5) . . ?
C13 C14 Fe1 70.7(5) . . ?
C15 C14 H14A 125.7 . . ?
C13 C14 H14A 125.7 . . ?
Fe1 C14 H14A 125.7 . . ?
C14 C15 C16 108.1(7) . . ?
C14 C15 Fe1 68.3(5) . . ?
C16 C15 Fe1 69.9(5) . . ?
C14 C15 H15A 125.9 . . ?
C16 C15 H15A 125.9 . . ?
Fe1 C15 H15A 125.9 . . ?
C15 C16 C12 108.8(7) . . ?
C15 C16 Fe1 70.5(5) . . ?
C12 C16 Fe1 70.9(5) . . ?
C15 C16 H16A 125.6 . . ?
C12 C16 H16A 125.6 . . ?
Fe1 C16 H16A 125.6 . . ?
C18 C17 C22 118.2(7) . . ?
C18 C17 C23 121.5(7) . . ?
C22 C17 C23 120.1(7) . . ?
C18 C17 Ru2 70.2(4) . . ?
C22 C17 Ru2 70.4(4) . . ?
C23 C17 Ru2 126.9(5) . . ?
C17 C18 C19 122.1(7) . . ?
C17 C18 Ru2 73.7(4) . . ?
C19 C18 Ru2 71.1(4) . . ?
C17 C18 H18A 118.4 . . ?
C19 C18 H18A 118.4 . . ?
Ru2 C18 H18A 118.4 . . ?
C20 C19 C18 119.2(6) . . ?
C20 C19 Ru2 72.2(4) . . ?
C18 C19 Ru2 71.1(4) . . ?
C20 C19 H19A 120.0 . . ?
C18 C19 H19A 120.0 . . ?
Ru2 C19 H19A 120.0 . . ?
C21 C20 C19 119.5(6) . . ?
C21 C20 C24 123.6(6) . . ?
C19 C20 C24 116.9(6) . . ?
C21 C20 Ru2 71.6(4) . . ?
C19 C20 Ru2 70.2(4) . . ?
C24 C20 Ru2 128.2(4) . . ?
C20 C21 C22 119.5(6) . . ?
C20 C21 Ru2 71.7(4) . . ?
C22 C21 Ru2 71.0(4) . . ?
C20 C21 H21A 119.8 . . ?
C22 C21 H21A 119.8 . . ?
Ru2 C21 H21A 119.8 . . ?
C17 C22 C21 121.4(7) . . ?
C17 C22 Ru2 72.6(4) . . ?
C21 C22 Ru2 71.6(4) . . ?
C17 C22 H22A 118.8 . . ?
C21 C22 H22A 118.8 . . ?
Ru2 C22 H22A 118.8 . . ?
C17 C23 H23A 109.5 . . ?
C17 C23 H23B 109.5 . . ?
H23A C23 H23B 109.5 . . ?
C17 C23 H23C 109.5 . . ?
H23A C23 H23C 109.5 . . ?
H23B C23 H23C 109.5 . . ?
C26 C24 C20 113.7(6) . . ?
C26 C24 C25 110.9(6) . . ?
C20 C24 C25 105.7(6) . . ?
C26 C24 H24A 108.8 . . ?
C20 C24 H24A 108.8 . . ?
C25 C24 H24A 108.8 . . ?
C24 C25 H25A 109.5 . . ?
C24 C25 H25B 109.5 . . ?
H25A C25 H25B 109.5 . . ?
C24 C25 H25C 109.5 . . ?
H25A C25 H25C 109.5 . . ?
H25B C25 H25C 109.5 . . ?
C24 C26 H26A 109.5 . . ?
C24 C26 H26B 109.5 . . ?
H26A C26 H26B 109.5 . . ?
C24 C26 H26C 109.5 . . ?
H26A C26 H26C 109.5 . . ?
H26B C26 H26C 109.5 . . ?
C14 Fe1 C13 40.3(3) . . ?
C14 Fe1 C8 121.3(3) . . ?
C13 Fe1 C8 108.6(3) . . ?
C14 Fe1 C7 158.7(3) . . ?
C13 Fe1 C7 124.6(3) . . ?
C8 Fe1 C7 41.0(3) . . ?
C14 Fe1 C16 67.0(3) . . ?
C13 Fe1 C16 67.0(3) . . ?
C8 Fe1 C16 162.8(3) . . ?
C7 Fe1 C16 126.5(3) . . ?
C14 Fe1 C11 158.0(3) . . ?
C13 Fe1 C11 160.7(3) . . ?
C8 Fe1 C11 68.3(3) . . ?
C7 Fe1 C11 40.6(3) . . ?
C16 Fe1 C11 109.9(4) . . ?
C14 Fe1 C15 39.6(3) . . ?
C13 Fe1 C15 66.7(3) . . ?
C8 Fe1 C15 155.9(3) . . ?
C7 Fe1 C15 161.2(3) . . ?
C16 Fe1 C15 39.6(3) . . ?
C11 Fe1 C15 124.1(3) . . ?
C14 Fe1 C9 106.7(4) . . ?
C13 Fe1 C9 124.9(3) . . ?
C8 Fe1 C9 41.3(3) . . ?
C7 Fe1 C9 68.0(3) . . ?
C16 Fe1 C9 155.1(3) . . ?
C11 Fe1 C9 66.3(4) . . ?
C15 Fe1 C9 120.3(3) . . ?
C14 Fe1 C12 67.8(3) . . ?
C13 Fe1 C12 40.1(3) . . ?
C8 Fe1 C12 125.8(3) . . ?
C7 Fe1 C12 110.6(3) . . ?
C16 Fe1 C12 40.2(3) . . ?
C11 Fe1 C12 125.1(3) . . ?
C15 Fe1 C12 67.1(3) . . ?
C9 Fe1 C12 162.2(3) . . ?
C14 Fe1 C10 121.4(3) . . ?
C13 Fe1 C10 158.1(3) . . ?
C8 Fe1 C10 68.0(3) . . ?
C7 Fe1 C10 68.1(3) . . ?
C16 Fe1 C10 122.5(3) . . ?
C11 Fe1 C10 40.2(3) . . ?
C15 Fe1 C10 107.0(3) . . ?
C9 Fe1 C10 38.4(3) . . ?
C12 Fe1 C10 159.1(3) . . ?
H1A O1 H1B 109.5 . . ?
S3 Ru1 S1 86.12(6) . . ?
S3 Ru1 S4 92.36(6) . . ?
S1 Ru1 S4 94.02(6) . . ?
S3 Ru1 S2 96.97(6) . . ?
S1 Ru1 S2 89.35(6) . . ?
S4 Ru1 S2 170.28(6) . . ?
S3 Ru1 Se1 104.19(5) . . ?
S1 Ru1 Se1 168.08(5) . . ?
S4 Ru1 Se1 91.55(5) . . ?
S2 Ru1 Se1 83.54(5) . . ?
S3 Ru1 Se2 157.91(5) . . ?
S1 Ru1 Se2 115.87(5) . . ?
S4 Ru1 Se2 88.29(5) . . ?
S2 Ru1 Se2 82.03(5) . . ?
Se1 Ru1 Se2 53.72(3) . . ?
C19 Ru2 C18 37.8(3) . . ?
C19 Ru2 C22 78.9(3) . . ?
C18 Ru2 C22 65.8(3) . . ?
C19 Ru2 C21 67.0(3) . . ?
C18 Ru2 C21 78.9(3) . . ?
C22 Ru2 C21 37.4(3) . . ?
C19 Ru2 C20 37.5(3) . . ?
C18 Ru2 C20 67.5(3) . . ?
C22 Ru2 C20 66.7(2) . . ?
C21 Ru2 C20 36.8(2) . . ?
C19 Ru2 C17 67.0(3) . . ?
C18 Ru2 C17 36.1(3) . . ?
C22 Ru2 C17 37.0(3) . . ?
C21 Ru2 C17 67.3(3) . . ?
C20 Ru2 C17 79.4(3) . . ?
C19 Ru2 S2 120.7(2) . . ?
C18 Ru2 S2 95.7(2) . . ?
C22 Ru2 S2 120.8(2) . . ?
C21 Ru2 S2 157.8(2) . . ?
C20 Ru2 S2 157.85(19) . . ?
C17 Ru2 S2 95.6(2) . . ?
C19 Ru2 Se2 108.2(2) . . ?
C18 Ru2 Se2 137.74(18) . . ?
C22 Ru2 Se2 147.8(2) . . ?
C21 Ru2 Se2 115.16(19) . . ?
C20 Ru2 Se2 99.31(16) . . ?
C17 Ru2 Se2 173.7(2) . . ?
S2 Ru2 Se2 83.36(5) . . ?
C19 Ru2 Se1 150.4(2) . . ?
C18 Ru2 Se1 167.97(18) . . ?
C22 Ru2 Se1 104.3(2) . . ?
C21 Ru2 Se1 97.32(18) . . ?
C20 Ru2 Se1 116.01(18) . . ?
C17 Ru2 Se1 131.9(2) . . ?
S2 Ru2 Se1 83.50(5) . . ?
Se2 Ru2 Se1 54.19(3) . . ?
C5 S1 C1 97.6(3) . . ?
C5 S1 Ru1 103.6(3) . . ?
C1 S1 Ru1 106.5(2) . . ?
C2 S2 Ru2 114.5(3) . . ?
C2 S2 Ru1 103.6(2) . . ?
Ru2 S2 Ru1 93.89(6) . . ?
C6 S3 C3 100.8(3) . . ?
C6 S3 Ru1 105.4(2) . . ?
C3 S3 Ru1 107.4(2) . . ?
C4 S4 Ru1 104.5(2) . . ?
Se2 Se1 Ru1 64.10(3) . . ?
Se2 Se1 Ru2 62.44(3) . . ?
Ru1 Se1 Ru2 87.58(3) . . ?
Se1 Se2 Ru2 63.37(3) . . ?
Se1 Se2 Ru1 62.18(3) . . ?
Ru2 Se2 Ru1 87.08(3) . . ?

loop_
_geom_bond_atom_site_label_1
_geom_bond_atom_site_label_2
_geom_bond_distance
_geom_bond_site_symmetry_2
_geom_bond_publ_flag
B1 B5 1.739(10) . ?
B1 C1 1.748(9) . ?
B1 C2 1.757(11) . ?
B1 B2 1.772(11) . ?
B1 B9 1.782(12) . ?
B1 H1 0.9600 . ?
B2 C2 1.706(11) . ?
B2 B3 1.738(12) . ?
B2 B6 1.754(11) . ?
B2 B5 1.809(11) . ?
B2 H2 0.9599 . ?
B3 C2 1.672(11) . ?
B3 B4 1.752(11) . ?
B3 B7 1.786(12) . ?
B3 B6 1.789(11) . ?
B3 H3 0.9599 . ?
B4 C1 1.709(11) . ?
B4 C2 1.724(11) . ?
B4 B7 1.749(10) . ?
B4 B8 1.763(11) . ?
B4 H4 0.9600 . ?
B5 B10 1.761(13) . ?
B5 B9 1.778(13) . ?
B5 B6 1.807(12) . ?
B5 H5 0.9601 . ?
B6 B10 1.775(11) . ?
B6 B7 1.828(13) . ?
B6 H6 0.9599 . ?
B7 B8 1.767(12) . ?
B7 B10 1.793(12) . ?
B7 H7 0.9601 . ?
B8 C1 1.660(11) . ?
B8 B9 1.781(13) . ?
B8 B10 1.782(11) . ?
B8 H8 0.9600 . ?
B9 C1 1.706(11) . ?
B9 B10 1.791(12) . ?
B9 H9 0.9600 . ?
B10 H10 0.9600 . ?
B11 C3 1.695(10) . ?
B11 C4 1.743(10) . ?
B11 B19 1.757(12) . ?
B11 B15 1.785(11) . ?
B11 B12 1.811(11) . ?
B11 H11 0.9600 . ?
B12 C4 1.743(11) . ?
B12 B16 1.761(13) . ?
B12 B15 1.769(13) . ?
B12 B13 1.772(12) . ?
B12 H12 0.9600 . ?
B13 C4 1.701(9) . ?
B13 B17 1.761(13) . ?
B13 B14 1.762(12) . ?
B13 B16 1.774(11) . ?
B13 H13 0.9600 . ?
B14 C4 1.699(10) . ?
B14 C3 1.705(10) . ?
B14 B18 1.733(11) . ?
B14 B17 1.748(11) . ?
B14 H14 0.9600 . ?
B15 B20 1.766(13) . ?
B15 B16 1.766(13) . ?
B15 B19 1.781(12) . ?
B15 H15 0.9601 . ?
B16 B17 1.794(14) . ?
B16 B20 1.796(13) . ?
B16 H16 0.9600 . ?
B17 B20 1.779(13) . ?
B17 B18 1.796(13) . ?
B17 H17 0.9601 . ?
B18 C3 1.671(10) . ?
B18 B19 1.760(11) . ?
B18 B20 1.798(11) . ?
B18 H18 0.9600 . ?
B19 C3 1.674(10) . ?
B19 B20 1.792(13) . ?
B19 H19 0.9600 . ?
B20 H20 0.9601 . ?
C1 C2 1.684(10) . ?
C1 S1 1.839(6) . ?
C2 S2 1.818(7) . ?
C3 C4 1.657(9) . ?
C3 S3 1.856(6) . ?
C4 S4 1.763(7) . ?
C5 C6 1.285(10) . ?
C5 S1 1.784(7) . ?
C5 H5A 0.9300 . ?
C6 C7 1.479(10) . ?
C6 S3 1.804(7) . ?
C7 C11 1.419(11) . ?
C7 C8 1.429(10) . ?
C7 Fe1 2.040(8) . ?
C8 C9 1.444(10) . ?
C8 Fe1 2.040(8) . ?
C8 H8A 0.9800 . ?
C9 C10 1.359(10) . ?
C9 Fe1 2.055(9) . ?
C9 H9A 0.9800 . ?
C10 C11 1.416(12) . ?
C10 Fe1 2.073(9) . ?
C10 H10A 0.9800 . ?
C11 Fe1 2.051(9) . ?
C11 H11A 0.9800 . ?
C12 C13 1.404(11) . ?
C12 C16 1.414(10) . ?
C12 Fe1 2.070(9) . ?
C12 H12A 0.9800 . ?
C13 C14 1.389(11) . ?
C13 Fe1 2.025(8) . ?
C13 H13A 0.9800 . ?
C14 C15 1.373(10) . ?
C14 Fe1 2.002(8) . ?
C14 H14A 0.9800 . ?
C15 C16 1.386(11) . ?
C15 Fe1 2.052(8) . ?
C15 H15A 0.9800 . ?
C16 Fe1 2.044(8) . ?
C16 H16A 0.9800 . ?
C17 C18 1.361(10) . ?
C17 C22 1.399(11) . ?
C17 C23 1.522(10) . ?
C17 Ru2 2.216(7) . ?
C18 C19 1.407(11) . ?
C18 Ru2 2.172(7) . ?
C18 H18A 0.9800 . ?
C19 C20 1.406(10) . ?
C19 Ru2 2.172(6) . ?
C19 H19A 0.9800 . ?
C20 C21 1.386(9) . ?
C20 C24 1.553(9) . ?
C20 Ru2 2.198(6) . ?
C21 C22 1.405(10) . ?
C21 Ru2 2.196(7) . ?
C21 H21A 0.9800 . ?
C22 Ru2 2.188(6) . ?
C22 H22A 0.9800 . ?
C23 H23A 0.9600 . ?
C23 H23B 0.9600 . ?
C23 H23C 0.9600 . ?
C24 C26 1.526(11) . ?
C24 C25 1.558(11) . ?
C24 H24A 0.9800 . ?
C25 H25A 0.9600 . ?
C25 H25B 0.9600 . ?
C25 H25C 0.9600 . ?
C26 H26A 0.9600 . ?
C26 H26B 0.9600 . ?
C26 H26C 0.9600 . ?
O1 H1A 0.8500 . ?
O1 H1B 0.8500 . ?
Ru1 S3 2.2418(18) . ?
Ru1 S1 2.2676(17) . ?
Ru1 S4 2.3828(18) . ?
Ru1 S2 2.3894(19) . ?
Ru1 Se1 2.5111(9) . ?
Ru1 Se2 2.5542(10) . ?
Ru2 S2 2.3782(18) . ?
Ru2 Se2 2.5024(9) . ?
Ru2 Se1 2.5231(9) . ?
Se1 Se2 2.2891(11) . ?
